data_7051278
loop_
_publ_author_name
'Pierre Braunstein'
'Yves Chauvin'
'Jean Fischer'
'H\'el\`ene Olivier'
'Carsten Strohmann'
'Dawn V. Toronto'

_publ_section_title
;
 Oxidative addition of iodine, iodomethane and iodobenzene to the
 rhodium phosphino enolate complex[Rh{Ph2PCHC(O)Ph}(CO)(PPh3)] and
 carbon monoxide insertion into the resulting Rh--carbon bond of
 [Rh{Ph2PCHC(O)Ph}Me(I)(CO)(PPh3)]
;
_journal_issue 6
_journal_name_full 'New J. Chem.'
_journal_page_first 437
_journal_page_last 445
_journal_paper_doi 10.1039/b000961j
_journal_volume 24
_journal_year 2000
_chemical_formula_sum 'C41 H36 O2.5 P2 Rh'
_chemical_formula_weight 733.55
_chemical_name_systematic
;
 ?
;
_space_group_IT_number 14
_symmetry_cell_setting monoclinic
_symmetry_space_group_name_Hall '-P 2yn'
_symmetry_space_group_name_H-M 'P 1 21/n 1'
_atom_sites_solution_hydrogens geom
_atom_sites_solution_primary direct
_atom_sites_solution_secondary difmap
_audit_creation_method SHELXL
_cell_angle_alpha 90.00
_cell_angle_beta 101.27(3)
_cell_angle_gamma 90.00
_cell_formula_units_Z 4
_cell_length_a 13.864(3)
_cell_length_b 8.859(2)
_cell_length_c 29.696(6)
_cell_measurement_reflns_used 25
_cell_measurement_temperature 293(2)
_cell_measurement_theta_max 13
_cell_measurement_theta_min 10
_cell_volume 3577.0(14)
_computing_structure_refinement 'SHELXL-93 (Sheldrick, 1993)'
_computing_structure_solution 'SHELXS-86 (Sheldrick, 1990)'
_diffrn_ambient_temperature 293(2)
_diffrn_measurement_device ' Siemens Stoe AED2'
_diffrn_radiation_monochromator graphite
_diffrn_radiation_source 'fine-focus sealed tube'
_diffrn_radiation_type MoK\a
_diffrn_radiation_wavelength 0.71073
_diffrn_reflns_av_R_equivalents 0.0536
_diffrn_reflns_av_sigmaI/netI 0.0333
_diffrn_reflns_limit_h_max 17
_diffrn_reflns_limit_h_min -16
_diffrn_reflns_limit_k_max 10
_diffrn_reflns_limit_k_min -10
_diffrn_reflns_limit_l_max 36
_diffrn_reflns_limit_l_min -36
_diffrn_reflns_number 25660
_diffrn_reflns_theta_max 26.06
_diffrn_reflns_theta_min 2.33
_diffrn_standards_decay_% 0
_diffrn_standards_interval_time 90
_diffrn_standards_number 3
_exptl_absorpt_coefficient_mu 0.602
_exptl_absorpt_correction_type psi-scan
_exptl_crystal_density_diffrn 1.362
_exptl_crystal_F_000 1508
_exptl_crystal_size_max .4
_exptl_crystal_size_mid .3
_exptl_crystal_size_min .3
_refine_diff_density_max 0.406
_refine_diff_density_min -0.653
_refine_diff_density_rms 0.055
_refine_ls_extinction_method none
_refine_ls_goodness_of_fit_all 1.053
_refine_ls_goodness_of_fit_obs 1.077
_refine_ls_hydrogen_treatment 'riding model, H3 isotropic'
_refine_ls_matrix_type full
_refine_ls_number_parameters 429
_refine_ls_number_reflns 6619
_refine_ls_number_restraints 0
_refine_ls_restrained_S_all 1.156
_refine_ls_restrained_S_obs 1.077
_refine_ls_R_factor_all 0.0453
_refine_ls_R_factor_obs 0.0365
_refine_ls_shift/esd_max -0.004
_refine_ls_shift/esd_mean 0.000
_refine_ls_structure_factor_coef Fsqd
_refine_ls_weighting_details 'w=1/[\s^2^(Fo^2^)+(0.0432P)^2^+2.5140P] where P=(Fo^2^+2Fc^2^)/3'
_refine_ls_weighting_scheme calc
_refine_ls_wR_factor_all 0.1066
_refine_ls_wR_factor_obs 0.0916
_reflns_number_observed 5690
_reflns_number_total 6624
_reflns_observed_criterion >2sigma(I)
_cod_data_source_file b000961j.txt
_cod_data_source_block shelx834
_cod_depositor_comments
;
The following automatic conversions were performed:

'_exptl_absorpt_correction_type' tag value 'psi-scans' was replaced
with 'psi-scan' value.

Automatic conversion script
Id: cif_fix_values 1646 2011-03-28 12:23:43Z adriana 

The following automatic conversions were performed:

'_symmetry_cell_setting' tag value 'monoklinic' was replaced with
'monoclinic' value as specified in the replacement file
'/home/robertas/cod-tools/perl-scripts/inputs/replacement_values.lst'.

Automatic conversion script
Id: cif_fix_values 3143 2015-03-26 13:38:13Z robertas 

The following automatic conversions were performed:

'_refine_ls_weighting_scheme' value 'calc
w=1/[\s^2^(Fo^2^)+(0.0432P)^2^+2.5140P] where P=(Fo^2^+2Fc^2^)/3' was
changed to 'calc'. New tag '_refine_ls_weighting_details' was
created. The value of the new tag was set to
'w=1/[\s^2^(Fo^2^)+(0.0432P)^2^+2.5140P] where P=(Fo^2^+2Fc^2^)/3'.

Automatic conversion script
Id: cif_fix_values 3143 2015-03-26 13:38:13Z robertas 
;
_cod_original_cell_volume 3577.0(13)
_cod_original_sg_symbol_H-M P2(1)/n
_cod_original_formula_sum 'C41 H36 O2.50 P2 Rh'
_cod_database_code 7051278

loop_
_symmetry_equiv_pos_as_xyz
'x, y, z'
'-x+1/2, y+1/2, -z+1/2'
'-x, -y, -z'
'x-1/2, -y-1/2, z-1/2'

loop_
_atom_site_aniso_label
_atom_site_aniso_U_11
_atom_site_aniso_U_22
_atom_site_aniso_U_33
_atom_site_aniso_U_23
_atom_site_aniso_U_13
_atom_site_aniso_U_12
Rh 0.03904(13) 0.05259(15) 0.03977(12) 0.00098(9) 0.01120(9) 0.00464(9)
P1 0.0371(3) 0.0476(4) 0.0391(3) -0.0027(3) 0.0111(3) 0.0009(3)
P2 0.0386(4) 0.0613(5) 0.0461(4) 0.0063(3) 0.0140(3) 0.0081(3)
O1 0.0460(10) 0.0741(14) 0.0447(11) 0.0079(10) 0.0144(9) 0.0146(10)
O2 0.085(2) 0.147(3) 0.0516(15) 0.025(2) 0.0103(13) 0.033(2)
C1 0.051(2) 0.079(2) 0.053(2) -0.001(2) 0.0148(14) 0.011(2)
C2 0.050(2) 0.054(2) 0.046(2) 0.0082(12) 0.0126(13) 0.0022(12)
C3 0.050(2) 0.078(2) 0.048(2) 0.0133(15) 0.0220(14) 0.0130(15)
C4 0.056(2) 0.057(2) 0.046(2) 0.0091(13) 0.0113(13) 0.0002(14)
C5 0.067(2) 0.097(3) 0.056(2) 0.016(2) 0.011(2) 0.026(2)
C6 0.073(2) 0.111(3) 0.071(3) 0.014(2) -0.003(2) 0.020(2)
C7 0.102(3) 0.116(4) 0.049(2) 0.013(2) -0.004(2) 0.011(3)
C8 0.098(3) 0.203(6) 0.053(2) 0.022(3) 0.020(2) 0.021(4)
C9 0.070(2) 0.154(4) 0.051(2) 0.022(2) 0.017(2) 0.017(3)
C10 0.0423(14) 0.066(2) 0.049(2) 0.0054(13) 0.0173(12) 0.0085(13)
C11 0.060(2) 0.076(2) 0.055(2) 0.000(2) 0.008(2) 0.007(2)
C12 0.082(3) 0.073(3) 0.075(2) -0.017(2) 0.019(2) -0.001(2)
C13 0.091(3) 0.063(2) 0.091(3) 0.000(2) 0.034(2) 0.005(2)
C14 0.098(3) 0.075(3) 0.069(2) 0.018(2) 0.019(2) 0.017(2)
C15 0.077(2) 0.064(2) 0.053(2) 0.0048(15) 0.012(2) 0.010(2)
C16 0.044(2) 0.063(2) 0.066(2) 0.013(2) 0.0096(14) 0.0069(13)
C17 0.053(2) 0.071(2) 0.106(3) -0.011(2) 0.008(2) 0.002(2)
C18 0.065(3) 0.094(3) 0.161(5) -0.034(3) -0.009(3) -0.002(2)
C19 0.049(2) 0.101(4) 0.198(7) 0.002(4) 0.000(3) -0.012(2)
C20 0.052(2) 0.142(5) 0.147(5) 0.000(4) 0.028(3) -0.008(3)
C21 0.051(2) 0.133(4) 0.091(3) -0.003(3) 0.026(2) -0.004(2)
C22 0.0395(13) 0.057(2) 0.0420(14) 0.0004(12) 0.0107(11) -0.0028(12)
C23 0.056(2) 0.073(2) 0.062(2) -0.020(2) 0.009(2) -0.001(2)
C24 0.065(2) 0.103(3) 0.065(2) -0.026(2) 0.003(2) -0.010(2)
C25 0.057(2) 0.114(3) 0.059(2) 0.001(2) -0.006(2) -0.014(2)
C26 0.056(2) 0.085(3) 0.088(3) 0.012(2) -0.008(2) 0.006(2)
C27 0.051(2) 0.064(2) 0.067(2) -0.002(2) 0.0023(15) 0.0052(14)
C28 0.0387(13) 0.049(2) 0.0441(14) -0.0030(11) 0.0080(11) -0.0019(11)
C29 0.065(2) 0.055(2) 0.056(2) -0.0057(14) 0.0224(15) -0.0008(14)
C30 0.086(2) 0.055(2) 0.071(2) -0.018(2) 0.024(2) 0.005(2)
C31 0.078(2) 0.048(2) 0.082(3) -0.009(2) 0.011(2) -0.006(2)
C32 0.072(2) 0.057(2) 0.084(3) 0.006(2) 0.021(2) -0.016(2)
C33 0.057(2) 0.059(2) 0.057(2) -0.0027(14) 0.0184(14) -0.0088(14)
C34 0.0471(14) 0.0426(15) 0.0416(14) -0.0034(11) 0.0124(11) -0.0007(11)
C35 0.053(2) 0.070(2) 0.045(2) -0.0019(14) 0.0104(13) -0.0049(14)
C36 0.077(2) 0.095(3) 0.040(2) 0.005(2) 0.011(2) -0.001(2)
C37 0.095(3) 0.100(3) 0.056(2) 0.009(2) 0.031(2) -0.020(2)
C38 0.066(2) 0.128(4) 0.068(2) 0.010(2) 0.023(2) -0.033(2)
C39 0.050(2) 0.095(3) 0.051(2) 0.007(2) 0.0108(14) -0.013(2)
C200 0.226(29) 0.584(64) 0.259(30) 0.180(36) 0.131(27) 0.065(30)
C300 0.204(16) 0.529(38) 0.320(24) -0.255(27) -0.055(14) 0.041(17)
O3 0.265(33) 0.349(36) 0.076(10) -0.041(14) -0.013(15) 0.019(24)

loop_
_atom_site_label
_atom_site_type_symbol
_atom_site_fract_x
_atom_site_fract_y
_atom_site_fract_z
_atom_site_U_iso_or_equiv
_atom_site_thermal_displace_type
_atom_site_occupancy
_atom_site_calc_flag
_atom_site_refinement_flags
_atom_site_disorder_group
Rh Rh 0.463344(15) 0.12482(3) 0.137712(7) 0.04333(8) Uani 1 d . .
P1 P 0.60998(5) 0.02939(8) 0.11961(2) 0.0408(2) Uani 1 d . .
P2 P 0.33173(5) 0.20505(9) 0.16678(3) 0.0479(2) Uani 1 d . .
O1 O 0.51175(14) 0.0520(3) 0.20413(7) 0.0542(5) Uani 1 d . .
O2 O 0.3698(2) 0.2433(4) 0.04675(9) 0.0950(10) Uani 1 d . .
C1 C 0.4099(2) 0.1955(4) 0.08143(12) 0.0604(8) Uani 1 d . .
C2 C 0.4568(2) 0.0792(3) 0.23485(10) 0.0496(7) Uani 1 d . .
C3 C 0.3651(2) 0.1409(4) 0.22381(11) 0.0569(8) Uani 1 d . .
H3 H 0.3283(23) 0.1565(34) 0.2455(12) 0.052(9) Uiso 1 d . .
C4 C 0.5062(2) 0.0478(4) 0.28319(10) 0.0532(7) Uani 1 d . .
C5 C 0.6039(3) 0.0073(5) 0.29322(13) 0.0734(10) Uani 1 d . .
H5 H 0.6367(3) -0.0108(5) 0.26925(13) 0.088 Uiso 1 calc R .
C6 C 0.6548(3) -0.0072(6) 0.3380(2) 0.0871(13) Uani 1 d . .
H6 H 0.7210(3) -0.0333(6) 0.3439(2) 0.105 Uiso 1 calc R .
C7 C 0.6081(4) 0.0166(6) 0.37319(14) 0.0913(13) Uani 1 d . .
H7 H 0.6419(4) 0.0060(6) 0.40332(14) 0.110 Uiso 1 calc R .
C8 C 0.5102(4) 0.0567(8) 0.3643(2) 0.117(2) Uani 1 d . .
H8 H 0.4780(4) 0.0732(8) 0.3886(2) 0.141 Uiso 1 calc R .
C9 C 0.4598(3) 0.0723(6) 0.31986(13) 0.0908(14) Uani 1 d . .
H9 H 0.3938(3) 0.0998(6) 0.31433(13) 0.109 Uiso 1 calc R .
C10 C 0.3179(2) 0.4093(4) 0.16941(10) 0.0511(7) Uani 1 d . .
C11 C 0.3626(2) 0.4905(4) 0.20789(12) 0.0646(9) Uani 1 d . .
H11 H 0.3951(2) 0.4391(4) 0.23373(12) 0.077 Uiso 1 calc R .
C12 C 0.3596(3) 0.6469(5) 0.20845(15) 0.0763(10) Uani 1 d . .
H12 H 0.3908(3) 0.6994(5) 0.23436(15) 0.092 Uiso 1 calc R .
C13 C 0.3111(3) 0.7236(5) 0.1711(2) 0.0792(11) Uani 1 d . .
H13 H 0.3093(3) 0.8286(5) 0.1715(2) 0.095 Uiso 1 calc R .
C14 C 0.2649(3) 0.6463(5) 0.13303(15) 0.0802(11) Uani 1 d . .
H14 H 0.2307(3) 0.6990(5) 0.10781(15) 0.096 Uiso 1 calc R .
C15 C 0.2687(3) 0.4892(4) 0.13181(12) 0.0646(9) Uani 1 d . .
H15 H 0.2380(3) 0.4378(4) 0.10560(12) 0.078 Uiso 1 calc R .
C16 C 0.2078(2) 0.1390(4) 0.14244(12) 0.0575(8) Uani 1 d . .
C17 C 0.1918(3) 0.0394(5) 0.1066(2) 0.0774(11) Uani 1 d . .
H17 H 0.2433(3) 0.0115(5) 0.0925(2) 0.093 Uiso 1 calc R .
C18 C 0.0979(3) -0.0203(6) 0.0913(2) 0.111(2) Uani 1 d . .
H18 H 0.0871(3) -0.0882(6) 0.0670(2) 0.133 Uiso 1 calc R .
C19 C 0.0225(3) 0.0198(6) 0.1118(3) 0.119(2) Uani 1 d . .
H19 H -0.0389(3) -0.0244(6) 0.1023(3) 0.143 Uiso 1 calc R .
C20 C 0.0363(3) 0.1254(7) 0.1463(2) 0.112(2) Uani 1 d . .
H20 H -0.0165(3) 0.1572(7) 0.1590(2) 0.135 Uiso 1 calc R .
C21 C 0.1296(3) 0.1841(6) 0.1620(2) 0.0903(13) Uani 1 d . .
H21 H 0.1397(3) 0.2541(6) 0.1858(2) 0.108 Uiso 1 calc R .
C22 C 0.7135(2) 0.0321(3) 0.16825(9) 0.0459(6) Uani 1 d . .
C23 C 0.7216(2) 0.1512(4) 0.19902(12) 0.0639(9) Uani 1 d . .
H23 H 0.6745(2) 0.2273(4) 0.19467(12) 0.077 Uiso 1 calc R .
C24 C 0.7995(3) 0.1580(5) 0.23629(14) 0.0789(11) Uani 1 d . .
H24 H 0.8051(3) 0.2398(5) 0.25629(14) 0.095 Uiso 1 calc R .
C25 C 0.8678(3) 0.0456(5) 0.24371(13) 0.0789(11) Uani 1 d . .
H25 H 0.9190(3) 0.0494(5) 0.26908(13) 0.095 Uiso 1 calc R .
C26 C 0.8606(3) -0.0725(5) 0.2138(2) 0.0791(11) Uani 1 d . .
H26 H 0.9077(3) -0.1487(5) 0.2188(2) 0.095 Uiso 1 calc R .
C27 C 0.7837(2) -0.0804(4) 0.17585(13) 0.0618(8) Uani 1 d . .
H27 H 0.7796(2) -0.1615(4) 0.15566(13) 0.074 Uiso 1 calc R .
C28 C 0.5975(2) -0.1698(3) 0.10399(10) 0.0439(6) Uani 1 d . .
C29 C 0.6349(2) -0.2331(4) 0.06785(11) 0.0570(7) Uani 1 d . .
H29 H 0.6682(2) -0.1730(4) 0.05024(11) 0.068 Uiso 1 calc R .
C30 C 0.6224(3) -0.3855(4) 0.05835(13) 0.0695(9) Uani 1 d . .
H30 H 0.6469(3) -0.4273(4) 0.03416(13) 0.083 Uiso 1 calc R .
C31 C 0.5738(3) -0.4756(4) 0.08443(14) 0.0704(9) Uani 1 d . .
H31 H 0.5663(3) -0.5782(4) 0.07808(14) 0.085 Uiso 1 calc R .
C32 C 0.5363(3) -0.4138(4) 0.11988(14) 0.0703(10) Uani 1 d . .
H32 H 0.5027(3) -0.4743(4) 0.13727(14) 0.084 Uiso 1 calc R .
C33 C 0.5485(2) -0.2625(4) 0.12960(11) 0.0568(7) Uani 1 d . .
H33 H 0.5234(2) -0.2217(4) 0.15377(11) 0.068 Uiso 1 calc R .
C34 C 0.6599(2) 0.1148(3) 0.07275(9) 0.0433(6) Uani 1 d . .
C35 C 0.5989(2) 0.1350(4) 0.03037(11) 0.0558(7) Uani 1 d . .
H35 H 0.5331(2) 0.1071(4) 0.02629(11) 0.067 Uiso 1 calc R .
C36 C 0.6347(3) 0.1964(5) -0.00617(12) 0.0708(10) Uani 1 d . .
H36 H 0.5932(3) 0.2081(5) -0.03460(12) 0.085 Uiso 1 calc R .
C37 C 0.7307(3) 0.2394(5) -0.00028(13) 0.0814(11) Uani 1 d . .
H37 H 0.7548(3) 0.2805(5) -0.02472(13) 0.098 Uiso 1 calc R .
C38 C 0.7917(3) 0.2222(6) 0.04160(14) 0.0860(13) Uani 1 d . .
H38 H 0.8571(3) 0.2524(6) 0.04552(14) 0.103 Uiso 1 calc R .
C39 C 0.7569(2) 0.1600(4) 0.07826(12) 0.0654(9) Uani 1 d . .
H39 H 0.7989(2) 0.1488(4) 0.10658(12) 0.079 Uiso 1 calc R .
C200 C 0.5520(18) 0.1028(38) -0.4982(9) 0.345(22) Uani 1 d . .
H20A H 0.5977(18) 0.0193(38) -0.4912(9) 0.414 Uiso 1 calc R .
H20B H 0.5352(18) 0.1275(38) -0.4689(9) 0.414 Uiso 1 calc R .
C300 C 0.6093(11) 0.2015(27) -0.5001(6) 0.366(16) Uani 1 d . .
H30A H 0.6592(96) 0.1661(84) -0.5158(71) 0.548 Uiso 1 calc R .
H30B H 0.6392(125) 0.2323(182) -0.4696(6) 0.548 Uiso 1 calc R .
H30C H 0.5757(32) 0.2859(102) -0.5164(69) 0.548 Uiso 1 calc R .
O3 O 0.4939(28) 0.0470(55) -0.5116(5) 0.236(16) Uani 0.50 d P .

loop_
_atom_type_symbol
_atom_type_description
_atom_type_scat_dispersion_real
_atom_type_scat_dispersion_imag
_atom_type_scat_source
C C 0.0033 0.0016 'International Tables Vol C Tables 4.2.6.8 and 6.1.1.4'
H H 0.0000 0.0000 'International Tables Vol C Tables 4.2.6.8 and 6.1.1.4'
O O 0.0106 0.0060 'International Tables Vol C Tables 4.2.6.8 and 6.1.1.4'
P P 0.1023 0.0942 'International Tables Vol C Tables 4.2.6.8 and 6.1.1.4'
Rh Rh -1.1178 0.9187 'International Tables Vol C Tables 4.2.6.8 and 6.1.1.4'

loop_
_geom_angle_atom_site_label_1
_geom_angle_atom_site_label_2
_geom_angle_atom_site_label_3
_geom_angle
_geom_angle_site_symmetry_1
_geom_angle_site_symmetry_3
_geom_angle_publ_flag
C1 Rh O1 174.16(11) . . ?
C1 Rh P2 91.61(10) . . ?
O1 Rh P2 82.54(6) . . ?
C1 Rh P1 97.46(10) . . ?
O1 Rh P1 88.38(6) . . ?
P2 Rh P1 170.92(3) . . ?
C28 P1 C22 103.58(13) . . ?
C28 P1 C34 103.73(13) . . ?
C22 P1 C34 103.88(13) . . ?
C28 P1 Rh 111.19(9) . . ?
C22 P1 Rh 113.20(9) . . ?
C34 P1 Rh 119.65(9) . . ?
C3 P2 C10 106.8(2) . . ?
C3 P2 C16 109.1(2) . . ?
C10 P2 C16 103.67(14) . . ?
C3 P2 Rh 100.61(11) . . ?
C10 P2 Rh 115.12(9) . . ?
C16 P2 Rh 120.77(12) . . ?
C2 O1 Rh 118.7(2) . . ?
O2 C1 Rh 175.1(3) . . ?
O1 C2 C3 122.9(3) . . ?
O1 C2 C4 114.4(2) . . ?
C3 C2 C4 122.5(3) . . ?
C2 C3 P2 114.7(2) . . ?
C5 C4 C9 117.3(3) . . ?
C5 C4 C2 120.3(3) . . ?
C9 C4 C2 122.1(3) . . ?
C4 C5 C6 121.8(4) . . ?
C7 C6 C5 119.9(4) . . ?
C6 C7 C8 119.8(4) . . ?
C9 C8 C7 120.4(4) . . ?
C8 C9 C4 120.8(4) . . ?
C15 C10 C11 117.9(3) . . ?
C15 C10 P2 120.8(3) . . ?
C11 C10 P2 121.1(2) . . ?
C12 C11 C10 121.2(4) . . ?
C13 C12 C11 120.1(4) . . ?
C12 C13 C14 120.0(4) . . ?
C13 C14 C15 120.5(4) . . ?
C10 C15 C14 120.3(4) . . ?
C17 C16 C21 119.5(3) . . ?
C17 C16 P2 120.8(3) . . ?
C21 C16 P2 119.6(3) . . ?
C16 C17 C18 119.8(4) . . ?
C19 C18 C17 120.5(5) . . ?
C18 C19 C20 120.5(4) . . ?
C19 C20 C21 119.3(5) . . ?
C16 C21 C20 120.3(5) . . ?
C27 C22 C23 118.6(3) . . ?
C27 C22 P1 122.6(2) . . ?
C23 C22 P1 118.8(2) . . ?
C22 C23 C24 120.6(3) . . ?
C25 C24 C23 120.3(4) . . ?
C24 C25 C26 119.8(3) . . ?
C25 C26 C27 120.8(4) . . ?
C22 C27 C26 120.0(3) . . ?
C33 C28 C29 118.7(3) . . ?
C33 C28 P1 117.8(2) . . ?
C29 C28 P1 123.5(2) . . ?
C30 C29 C28 119.8(3) . . ?
C31 C30 C29 120.5(3) . . ?
C30 C31 C32 119.9(3) . . ?
C33 C32 C31 120.0(3) . . ?
C32 C33 C28 121.1(3) . . ?
C39 C34 C35 118.5(3) . . ?
C39 C34 P1 122.2(2) . . ?
C35 C34 P1 119.3(2) . . ?
C34 C35 C36 120.8(3) . . ?
C37 C36 C35 119.9(3) . . ?
C36 C37 C38 120.0(3) . . ?
C37 C38 C39 120.5(3) . . ?
C34 C39 C38 120.1(3) . . ?
O3 C200 C300 150.6(50) . . ?
O3 C200 O3 44.3(34) . 3_654 ?
C300 C200 O3 163.0(34) . 3_654 ?
C200 O3 O3 96.9(32) . 3_654 ?
C200 O3 C200 135.7(34) . 3_654 ?
O3 O3 C200 38.8(34) 3_654 3_654 ?

loop_
_geom_bond_atom_site_label_1
_geom_bond_atom_site_label_2
_geom_bond_distance
_geom_bond_site_symmetry_2
_geom_bond_publ_flag
Rh C1 1.803(3) . ?
Rh O1 2.059(2) . ?
Rh P2 2.2793(9) . ?
Rh P1 2.3588(8) . ?
P1 C28 1.824(3) . ?
P1 C22 1.826(3) . ?
P1 C34 1.834(3) . ?
P2 C3 1.761(3) . ?
P2 C10 1.823(3) . ?
P2 C16 1.825(3) . ?
O1 C2 1.320(4) . ?
O2 C1 1.151(4) . ?
C2 C3 1.363(4) . ?
C2 C4 1.491(4) . ?
C4 C5 1.377(5) . ?
C4 C9 1.385(5) . ?
C5 C6 1.385(5) . ?
C6 C7 1.348(6) . ?
C7 C8 1.378(6) . ?
C8 C9 1.375(6) . ?
C10 C15 1.384(4) . ?
C10 C11 1.390(5) . ?
C11 C12 1.386(5) . ?
C12 C13 1.360(6) . ?
C13 C14 1.370(6) . ?
C14 C15 1.393(5) . ?
C16 C17 1.367(5) . ?
C16 C21 1.385(5) . ?
C17 C18 1.396(5) . ?
C18 C19 1.354(8) . ?
C19 C20 1.374(8) . ?
C20 C21 1.389(6) . ?
C22 C27 1.381(4) . ?
C22 C23 1.386(4) . ?
C23 C24 1.388(5) . ?
C24 C25 1.362(6) . ?
C25 C26 1.363(6) . ?
C26 C27 1.395(5) . ?
C28 C33 1.384(4) . ?
C28 C29 1.398(4) . ?
C29 C30 1.383(5) . ?
C30 C31 1.377(5) . ?
C31 C32 1.376(6) . ?
C32 C33 1.375(5) . ?
C34 C39 1.381(4) . ?
C34 C35 1.384(4) . ?
C35 C36 1.389(5) . ?
C36 C37 1.362(5) . ?
C37 C38 1.369(6) . ?
C38 C39 1.389(5) . ?
C200 O3 0.96(5) . ?
C200 C300 1.19(3) . ?
C200 O3 1.52(5) 3_654 ?
O3 O3 1.07(8) 3_654 ?
O3 C200 1.52(5) 3_654 ?
